data_7118334
loop_
_publ_author_name
'Wang, Ying'
'Yi, Jin-Min'
'Zhang, Meng-Yuan'
'Xu, Ping'
'Zhao, Xiao-Jun'

_publ_section_title
;
 I2-induced SC-SC transformation within two-dimensional Zn(ii)-triazole
 framework: an ideal detector of cyano-containing molecules.
;
_journal_issue 15
_journal_name_full 'Chemical communications (Cambridge, England)'
_journal_page_first 3099
_journal_page_last 3102
_journal_paper_doi 10.1039/c5cc09279e
_journal_volume 52
_journal_year 2016
_chemical_formula_sum 'C44 H33 I N12 O7.5 S2 Zn2'
_chemical_formula_weight 1171.58
_chemical_name_systematic
; 
 ? 
;
_space_group_crystal_system triclinic
_space_group_IT_number 2
_space_group_name_Hall '-P 1'
_space_group_name_H-M_alt 'P -1'
_symmetry_space_group_name_Hall '-P 1'
_symmetry_space_group_name_H-M 'P -1'
_atom_sites_solution_hydrogens mixed
_audit_creation_method SHELXL-2013
_audit_update_record
;
2015-10-21 deposited with the CCDC.
2015-12-16 downloaded from the CCDC.
;
_cell_angle_alpha 65.286(3)
_cell_angle_beta 84.924(5)
_cell_angle_gamma 74.295(4)
_cell_formula_units_Z 2
_cell_length_a 8.940(2)
_cell_length_b 15.624(4)
_cell_length_c 18.684(6)
_cell_measurement_reflns_used 7069
_cell_measurement_temperature 296(2)
_cell_measurement_theta_max 28.36
_cell_measurement_theta_min 2.24
_cell_volume 2281.3(11)
_computing_cell_refinement 'Bruker SMART'
_computing_data_collection 'Bruker SMART'
_computing_data_reduction 'Bruker SAINT'
_computing_molecular_graphics 'Bruker SHELXTL'
_computing_publication_material 'Bruker SHELXTL'
_computing_structure_refinement 'SHELXL-2013 (Sheldrick, 2013)'
_computing_structure_solution 'Bruker SHELXTL'
_diffrn_ambient_temperature 296(2)
_diffrn_measured_fraction_theta_full 0.992
_diffrn_measured_fraction_theta_max 0.925
_diffrn_measurement_device_type 'CCD area detector'
_diffrn_measurement_method 'phi and omega scans'
_diffrn_radiation_type MoK\a
_diffrn_radiation_wavelength 0.71073
_diffrn_reflns_av_R_equivalents 0.0138
_diffrn_reflns_av_unetI/netI 0.0324
_diffrn_reflns_laue_measured_fraction_full 0.992
_diffrn_reflns_laue_measured_fraction_max 0.925
_diffrn_reflns_limit_h_max 9
_diffrn_reflns_limit_h_min -11
_diffrn_reflns_limit_k_max 20
_diffrn_reflns_limit_k_min -18
_diffrn_reflns_limit_l_max 23
_diffrn_reflns_limit_l_min -21
_diffrn_reflns_number 14692
_diffrn_reflns_point_group_measured_fraction_full 0.992
_diffrn_reflns_point_group_measured_fraction_max 0.925
_diffrn_reflns_theta_full 25.242
_diffrn_reflns_theta_max 28.448
_diffrn_reflns_theta_min 1.477
_exptl_absorpt_coefficient_mu 1.887
_exptl_absorpt_correction_type multi-scan
_exptl_absorpt_process_details sadabs
_exptl_crystal_colour brown
_exptl_crystal_density_diffrn 1.706
_exptl_crystal_density_meas ?
_exptl_crystal_description block
_exptl_crystal_F_000 1172
_exptl_crystal_size_max 0.220
_exptl_crystal_size_mid 0.210
_exptl_crystal_size_min 0.170
_exptl_transmission_factor_max 0.740
_exptl_transmission_factor_min 0.682
_refine_diff_density_max 3.002
_refine_diff_density_min -6.829
_refine_diff_density_rms 0.276
_refine_ls_extinction_method none
_refine_ls_goodness_of_fit_ref 1.081
_refine_ls_hydrogen_treatment constr
_refine_ls_matrix_type full
_refine_ls_number_parameters 617
_refine_ls_number_reflns 10602
_refine_ls_number_restraints 0
_refine_ls_restrained_S_all 1.081
_refine_ls_R_factor_all 0.1184
_refine_ls_R_factor_gt 0.1091
_refine_ls_shift/su_max 0.001
_refine_ls_shift/su_mean 0.000
_refine_ls_structure_factor_coef Fsqd
_refine_ls_weighting_details
; 
 w=1/[\s^2^(Fo^2^)+(0.4000P)^2^] 
 where P=(Fo^2^+2Fc^2^)/3 
;
_refine_ls_weighting_scheme calc
_refine_ls_wR_factor_gt 0.4248
_refine_ls_wR_factor_ref 0.4389
_reflns_Friedel_coverage 0.000
_reflns_number_gt 8913
_reflns_number_total 10602
_reflns_threshold_expression 'I > 2\s(I)'
_cod_data_source_file c5cc09279e2.cif
_cod_data_source_block 150724a
_cod_depositor_comments
;
The following automatic conversions were performed:

'_exptl_crystal_density_meas' value 'none' was changed to '?' - the
value is perceived as not measured.

Automatic conversion script
Id: cif_fix_values 4268 2015-11-12 08:31:59Z antanas 

 Adding full bibliography for 7118332--7118334.cif.
;
_cod_original_formula_sum 'C44 H33 I N12 O7.50 S2 Zn2'
_cod_database_code 7118334
_shelx_space_group_comment
; 
The symmetry employed for this shelxl refinement is uniquely defined 
by the following loop, which should always be used as a source of 
symmetry information in preference to the above space-group names. 
They are only intended as comments. 
;
_shelx_estimated_absorpt_t_min 0.682
_shelx_estimated_absorpt_t_max 0.740
_shelxl_version_number 2013-2

loop_
_space_group_symop_operation_xyz
'x, y, z'
'-x, -y, -z'

loop_
_atom_site_label
_atom_site_type_symbol
_atom_site_fract_x
_atom_site_fract_y
_atom_site_fract_z
_atom_site_U_iso_or_equiv
_atom_site_adp_type
_atom_site_occupancy
_atom_site_site_symmetry_order
_atom_site_calc_flag
_atom_site_refinement_flags_posn
_atom_site_refinement_flags_adp
_atom_site_refinement_flags_occupancy
Zn1 Zn -0.06738(8) 0.03833(6) 0.27476(4) 0.0238(3) Uani 1 1 d . . .
Zn2 Zn 0.90264(10) 0.60592(6) 0.18649(5) 0.0288(3) Uani 1 1 d . . .
I1 I 1.14493(10) 0.64722(6) 0.11370(6) 0.0642(4) Uani 1 1 d . . .
S1 S 0.6200(3) 0.3728(2) 0.3877(3) 0.0637(9) Uani 1 1 d . . .
S2 S 0.2415(3) 0.26066(18) 0.0818(2) 0.0560(8) Uani 1 1 d . . .
O1 O -0.2670(9) 0.0239(6) 0.3249(4) 0.0480(16) Uani 1 1 d . . .
O2 O -0.1182(8) 0.0163(8) 0.4160(4) 0.062(2) Uani 1 1 d . . .
O3 O -0.0948(7) 0.0704(4) 0.1631(3) 0.0330(11) Uani 1 1 d . . .
O4 O -0.1266(7) -0.0804(5) 0.2038(3) 0.0356(12) Uani 1 1 d . . .
O5 O 0.9267(9) 0.5316(5) 0.3002(4) 0.0477(16) Uani 1 1 d . . .
O6 O 0.9250(9) 0.6786(5) 0.2941(4) 0.0473(16) Uani 1 1 d . . .
O7 O 0.7167(9) 0.8131(6) 0.3526(5) 0.0558(18) Uani 1 1 d . . .
H7A H 0.7502 0.8607 0.3492 0.084 Uiso 1 1 d R U .
H7B H 0.7744 0.7867 0.3248 0.084 Uiso 1 1 d R U .
O8 O 0.052(2) 0.8379(15) 0.5322(12) 0.071(5) Uiso 0.5 1 d . . P
N1 N 0.0121(8) 0.1494(5) 0.2732(4) 0.0299(12) Uani 1 1 d . . .
N2 N -0.0898(9) 0.2371(6) 0.2662(5) 0.0441(17) Uani 1 1 d . . .
N3 N 0.1397(8) 0.2292(5) 0.3052(4) 0.0314(13) Uani 1 1 d . . .
N4 N 0.1228(7) 0.9194(5) 0.3095(4) 0.0304(13) Uani 1 1 d . . .
N5 N 0.2526(9) 0.9254(6) 0.3391(6) 0.0437(17) Uani 1 1 d . . .
N6 N 0.2920(7) 0.7812(5) 0.3377(4) 0.0316(13) Uani 1 1 d . . .
N7 N 0.8485(8) 0.5169(5) 0.1438(4) 0.0305(13) Uani 1 1 d . . .
N8 N 0.9446(8) 0.4843(6) 0.0938(5) 0.0371(15) Uani 1 1 d . . .
N9 N 0.7331(6) 0.4360(4) 0.1083(4) 0.0248(11) Uani 1 1 d . . .
N10 N 0.7005(8) -0.2872(5) 0.1591(4) 0.0344(14) Uani 1 1 d . . .
N11 N 0.5694(9) -0.2940(6) 0.1306(6) 0.049(2) Uani 1 1 d . . .
N12 N 0.5247(7) -0.1514(5) 0.1359(4) 0.0319(13) Uani 1 1 d . . .
C1 C -0.0094(12) 0.2814(6) 0.2853(7) 0.048(2) Uani 1 1 d . . .
H1 H -0.0495 0.3428 0.2854 0.058 Uiso 1 1 calc R U .
C2 C 0.1464(9) 0.1459(6) 0.2977(5) 0.0326(15) Uani 1 1 d . . .
H2 H 0.2341 0.0937 0.3085 0.039 Uiso 1 1 calc R U .
C3 C 0.2621(9) 0.2547(6) 0.3287(5) 0.0316(15) Uani 1 1 d . . .
C4 C 0.2300(14) 0.2896(12) 0.3878(10) 0.070(4) Uani 1 1 d . . .
H4 H 0.1382 0.2869 0.4152 0.083 Uiso 1 1 calc R U .
C5 C 0.3374(12) 0.3280(12) 0.4044(9) 0.066(4) Uani 1 1 d . . .
H5 H 0.3148 0.3565 0.4403 0.079 Uiso 1 1 calc R U .
C6 C 0.4790(9) 0.3239(6) 0.3677(6) 0.041(2) Uani 1 1 d . . .
C7 C 0.5134(10) 0.2810(7) 0.3158(6) 0.0410(18) Uani 1 1 d . . .
H7 H 0.6116 0.2745 0.2944 0.049 Uiso 1 1 calc R U .
C8 C 0.4044(12) 0.2469(8) 0.2948(6) 0.044(2) Uani 1 1 d . . .
H8 H 0.4273 0.2193 0.2584 0.053 Uiso 1 1 calc R U .
C9 C 0.5160(9) 0.4933(7) 0.3694(7) 0.043(2) Uani 1 1 d . . .
C10 C 0.3903(12) 0.5465(7) 0.3182(8) 0.052(3) Uani 1 1 d . . .
H10 H 0.3524 0.5168 0.2923 0.063 Uiso 1 1 calc R U .
C11 C 0.3176(12) 0.6438(7) 0.3035(7) 0.050(2) Uani 1 1 d . . .
H11 H 0.2380 0.6804 0.2657 0.060 Uiso 1 1 calc R U .
C12 C 0.3685(9) 0.6834(6) 0.3475(5) 0.0330(15) Uani 1 1 d . . .
C13 C 0.4930(13) 0.6312(8) 0.3992(8) 0.057(3) Uani 1 1 d . . .
H13 H 0.5253 0.6578 0.4294 0.068 Uiso 1 1 calc R U .
C14 C 0.5696(10) 0.5389(7) 0.4060(8) 0.050(3) Uani 1 1 d . . .
H14 H 0.6609 0.5067 0.4365 0.060 Uiso 1 1 calc R U .
C15 C 0.3520(10) 0.8410(7) 0.3554(7) 0.044(2) Uani 1 1 d . . .
H15 H 0.4516 0.8240 0.3764 0.052 Uiso 1 1 calc R U .
C16 C 0.1452(9) 0.8334(6) 0.3099(5) 0.0325(15) Uani 1 1 d . . .
H16 H 0.0729 0.8114 0.2940 0.039 Uiso 1 1 calc R U .
C17 C -0.2480(10) 0.0180(6) 0.3919(5) 0.0382(17) Uani 1 1 d . . .
C18 C -0.3780(9) 0.0080(6) 0.4478(4) 0.0294(14) Uani 1 1 d . . .
C19 C -0.3683(10) 0.0193(7) 0.5173(5) 0.0387(18) Uani 1 1 d . . .
H19 H -0.2792 0.0311 0.5294 0.046 Uiso 1 1 calc R U .
C20 C -0.5098(10) -0.0131(7) 0.4322(5) 0.0380(18) Uani 1 1 d . . .
H20 H -0.5155 -0.0232 0.3870 0.046 Uiso 1 1 calc R U .
C21 C -0.0979(8) -0.0043(5) 0.1516(4) 0.0262(13) Uani 1 1 d . . .
C22 C -0.0522(7) -0.0006(5) 0.0727(4) 0.0243(12) Uani 1 1 d . . .
C23 C -0.0569(9) 0.0864(6) 0.0095(4) 0.0288(14) Uani 1 1 d . . .
H23 H -0.0946 0.1447 0.0152 0.035 Uiso 1 1 calc R U .
C24 C 0.0051(9) -0.0872(6) 0.0636(4) 0.0284(14) Uani 1 1 d . . .
H24 H 0.0090 -0.1463 0.1065 0.034 Uiso 1 1 calc R U .
C25 C 0.7227(10) 0.4883(6) 0.1526(5) 0.0341(16) Uani 1 1 d . . .
H25 H 0.6398 0.5010 0.1836 0.041 Uiso 1 1 calc R U .
C26 C 0.8721(10) 0.4371(8) 0.0740(6) 0.044(2) Uani 1 1 d . . .
H26 H 0.9105 0.4071 0.0399 0.052 Uiso 1 1 calc R U .
C27 C 0.6144(8) 0.3934(5) 0.1007(4) 0.0271(13) Uani 1 1 d . . .
C28 C 0.4630(9) 0.4387(6) 0.1004(5) 0.0351(16) Uani 1 1 d . . .
H28 H 0.4345 0.4992 0.1030 0.042 Uiso 1 1 calc R U .
C29 C 0.3504(9) 0.3958(6) 0.0963(6) 0.0365(17) Uani 1 1 d . . .
H29 H 0.2457 0.4249 0.0989 0.044 Uiso 1 1 calc R U .
C30 C 0.3964(9) 0.3080(6) 0.0880(5) 0.0349(16) Uani 1 1 d . . .
C31 C 0.5546(10) 0.2650(7) 0.0848(6) 0.042(2) Uani 1 1 d . . .
H31 H 0.5851 0.2068 0.0785 0.051 Uiso 1 1 calc R U .
C32 C 0.6625(9) 0.3070(6) 0.0908(5) 0.0363(17) Uani 1 1 d . . .
H32 H 0.7677 0.2787 0.0885 0.044 Uiso 1 1 calc R U .
C33 C 0.4297(11) 0.0762(7) 0.1630(6) 0.0436(19) Uani 1 1 d . . .
H33 H 0.4542 0.0987 0.1982 0.052 Uiso 1 1 calc R U .
C34 C 0.3291(9) 0.1383(6) 0.1003(6) 0.0375(17) Uani 1 1 d . . .
C35 C 0.2871(9) 0.1034(6) 0.0501(5) 0.0382(18) Uani 1 1 d . . .
H35 H 0.2174 0.1453 0.0083 0.046 Uiso 1 1 calc R U .
C36 C 0.3478(10) 0.0062(6) 0.0614(6) 0.0389(18) Uani 1 1 d . . .
H36 H 0.3190 -0.0178 0.0283 0.047 Uiso 1 1 calc R U .
C37 C 0.4532(8) -0.0534(5) 0.1244(5) 0.0292(14) Uani 1 1 d . . .
C38 C 0.4939(10) -0.0185(7) 0.1742(5) 0.0380(17) Uani 1 1 d . . .
H38 H 0.5652 -0.0593 0.2155 0.046 Uiso 1 1 calc R U .
C39 C 0.4683(11) -0.2122(7) 0.1174(7) 0.049(2) Uani 1 1 d . . .
H39 H 0.3681 -0.1967 0.0975 0.059 Uiso 1 1 calc R U .
C40 C 0.6728(8) -0.2025(6) 0.1612(5) 0.0299(14) Uani 1 1 d . . .
H40 H 0.7438 -0.1802 0.1777 0.036 Uiso 1 1 calc R U .
C41 C 0.9384(10) 0.5897(7) 0.3322(5) 0.0374(17) Uani 1 1 d . . .
C42 C 0.9698(9) 0.5414(7) 0.4197(4) 0.0345(16) Uani 1 1 d . . .
C43 C 1.0072(10) 0.5960(7) 0.4561(5) 0.0383(17) Uani 1 1 d . . .
H43 H 1.0127 0.6599 0.4266 0.046 Uiso 1 1 calc R U .
C44 C 0.9637(10) 0.4487(7) 0.4614(5) 0.0387(18) Uani 1 1 d . . .
H44 H 0.9404 0.4136 0.4359 0.046 Uiso 1 1 calc R U .

loop_
_atom_site_aniso_label
_atom_site_aniso_U_11
_atom_site_aniso_U_22
_atom_site_aniso_U_33
_atom_site_aniso_U_23
_atom_site_aniso_U_13
_atom_site_aniso_U_12
Zn1 0.0204(4) 0.0306(5) 0.0254(5) -0.0159(3) 0.0046(3) -0.0086(3)
Zn2 0.0309(5) 0.0295(5) 0.0287(5) -0.0153(4) -0.0016(3) -0.0059(3)
I1 0.0587(5) 0.0645(6) 0.0817(6) -0.0421(5) 0.0139(4) -0.0190(4)
S1 0.0293(10) 0.0478(13) 0.135(3) -0.0612(17) -0.0164(13) 0.0015(9)
S2 0.0260(10) 0.0396(12) 0.111(2) -0.0406(13) -0.0138(11) -0.0003(8)
O1 0.053(4) 0.070(5) 0.037(3) -0.032(3) 0.027(3) -0.033(3)
O2 0.033(3) 0.116(7) 0.048(4) -0.037(4) 0.018(3) -0.037(4)
O3 0.045(3) 0.038(3) 0.028(2) -0.024(2) 0.005(2) -0.013(2)
O4 0.039(3) 0.046(3) 0.027(2) -0.017(2) 0.009(2) -0.017(2)
O5 0.056(4) 0.053(4) 0.036(3) -0.021(3) -0.014(3) -0.006(3)
O6 0.052(4) 0.049(4) 0.030(3) -0.008(3) -0.008(3) -0.008(3)
O7 0.045(4) 0.044(4) 0.078(5) -0.024(4) 0.012(3) -0.016(3)
N1 0.031(3) 0.034(3) 0.035(3) -0.022(3) 0.002(2) -0.012(2)
N2 0.035(4) 0.030(3) 0.061(5) -0.017(3) -0.014(3) 0.002(3)
N3 0.032(3) 0.028(3) 0.041(3) -0.019(3) -0.001(3) -0.010(2)
N4 0.025(3) 0.032(3) 0.037(3) -0.017(3) 0.000(2) -0.006(2)
N5 0.031(3) 0.044(4) 0.068(5) -0.032(4) 0.000(3) -0.012(3)
N6 0.022(3) 0.033(3) 0.049(4) -0.024(3) -0.002(2) -0.010(2)
N7 0.034(3) 0.033(3) 0.031(3) -0.020(3) 0.005(2) -0.010(2)
N8 0.032(3) 0.052(4) 0.046(4) -0.038(3) 0.007(3) -0.011(3)
N9 0.019(2) 0.028(3) 0.033(3) -0.019(2) 0.001(2) -0.004(2)
N10 0.033(3) 0.029(3) 0.043(4) -0.015(3) -0.009(3) -0.007(2)
N11 0.037(4) 0.038(4) 0.081(6) -0.029(4) -0.019(4) -0.007(3)
N12 0.026(3) 0.026(3) 0.044(4) -0.017(3) -0.003(2) -0.003(2)
C1 0.053(5) 0.025(4) 0.065(6) -0.019(4) -0.018(4) 0.000(3)
C2 0.032(3) 0.029(4) 0.047(4) -0.024(3) 0.001(3) -0.011(3)
C3 0.033(4) 0.029(3) 0.042(4) -0.020(3) 0.000(3) -0.013(3)
C4 0.043(5) 0.109(10) 0.109(10) -0.092(9) 0.025(6) -0.033(6)
C5 0.031(4) 0.105(10) 0.102(10) -0.085(9) 0.014(5) -0.016(5)
C6 0.026(3) 0.032(4) 0.074(6) -0.031(4) -0.004(4) -0.005(3)
C7 0.031(4) 0.051(5) 0.051(5) -0.029(4) 0.009(3) -0.017(3)
C8 0.048(5) 0.052(5) 0.049(5) -0.034(4) 0.013(4) -0.018(4)
C9 0.023(3) 0.044(5) 0.078(6) -0.043(5) -0.005(4) -0.003(3)
C10 0.041(5) 0.043(5) 0.083(7) -0.042(5) -0.024(5) 0.006(4)
C11 0.041(5) 0.042(5) 0.074(6) -0.034(5) -0.027(4) 0.003(4)
C12 0.023(3) 0.035(4) 0.050(4) -0.024(3) -0.001(3) -0.009(3)
C13 0.046(5) 0.043(5) 0.091(8) -0.040(5) -0.037(5) 0.003(4)
C14 0.028(4) 0.039(5) 0.092(8) -0.038(5) -0.022(4) 0.001(3)
C15 0.032(4) 0.039(4) 0.071(6) -0.029(4) -0.012(4) -0.012(3)
C16 0.026(3) 0.028(3) 0.044(4) -0.017(3) -0.006(3) -0.002(3)
C17 0.030(4) 0.040(4) 0.041(4) -0.014(3) 0.010(3) -0.010(3)
C18 0.031(3) 0.031(3) 0.030(3) -0.014(3) 0.006(3) -0.011(3)
C19 0.035(4) 0.066(6) 0.034(4) -0.032(4) 0.016(3) -0.029(4)
C20 0.033(4) 0.063(5) 0.032(4) -0.030(4) 0.011(3) -0.021(4)
C21 0.024(3) 0.030(3) 0.028(3) -0.016(3) 0.003(2) -0.005(2)
C22 0.020(3) 0.034(3) 0.024(3) -0.017(3) 0.004(2) -0.007(2)
C23 0.032(3) 0.035(4) 0.024(3) -0.018(3) 0.000(3) -0.005(3)
C24 0.033(3) 0.031(3) 0.022(3) -0.012(3) 0.002(2) -0.009(3)
C25 0.038(4) 0.039(4) 0.037(4) -0.026(3) 0.009(3) -0.012(3)
C26 0.032(4) 0.066(6) 0.047(5) -0.035(4) 0.012(3) -0.018(4)
C27 0.027(3) 0.024(3) 0.035(3) -0.016(3) -0.004(3) -0.006(2)
C28 0.030(4) 0.027(3) 0.050(4) -0.019(3) -0.006(3) -0.001(3)
C29 0.024(3) 0.029(4) 0.055(5) -0.020(3) -0.001(3) 0.000(3)
C30 0.030(4) 0.031(4) 0.047(4) -0.019(3) -0.009(3) -0.005(3)
C31 0.036(4) 0.038(4) 0.065(6) -0.038(4) -0.002(4) 0.000(3)
C32 0.025(3) 0.032(4) 0.054(5) -0.025(3) 0.006(3) 0.001(3)
C33 0.045(5) 0.044(5) 0.050(5) -0.030(4) -0.004(4) -0.006(4)
C34 0.025(3) 0.035(4) 0.058(5) -0.027(4) 0.003(3) -0.003(3)
C35 0.028(3) 0.036(4) 0.047(4) -0.011(3) -0.012(3) -0.009(3)
C36 0.037(4) 0.034(4) 0.051(5) -0.022(3) -0.014(3) -0.005(3)
C37 0.019(3) 0.029(3) 0.038(4) -0.015(3) 0.005(3) -0.004(2)
C38 0.032(4) 0.040(4) 0.041(4) -0.021(3) -0.006(3) 0.000(3)
C39 0.033(4) 0.038(5) 0.080(7) -0.026(5) -0.003(4) -0.008(3)
C40 0.024(3) 0.032(4) 0.036(4) -0.016(3) -0.003(3) -0.006(3)
C41 0.033(4) 0.048(5) 0.029(4) -0.019(3) 0.001(3) -0.001(3)
C42 0.027(3) 0.051(5) 0.026(3) -0.020(3) -0.004(3) 0.000(3)
C43 0.039(4) 0.047(4) 0.028(4) -0.015(3) -0.008(3) -0.007(3)
C44 0.034(4) 0.055(5) 0.031(4) -0.025(3) 0.003(3) -0.005(3)

loop_
_atom_type_symbol
_atom_type_description
_atom_type_scat_dispersion_real
_atom_type_scat_dispersion_imag
_atom_type_scat_source
C C 0.0033 0.0016 'International Tables Vol C Tables 4.2.6.8 and 6.1.1.4'
H H 0.0000 0.0000 'International Tables Vol C Tables 4.2.6.8 and 6.1.1.4'
N N 0.0061 0.0033 'International Tables Vol C Tables 4.2.6.8 and 6.1.1.4'
O O 0.0106 0.0060 'International Tables Vol C Tables 4.2.6.8 and 6.1.1.4'
S S 0.1246 0.1234 'International Tables Vol C Tables 4.2.6.8 and 6.1.1.4'
Zn Zn 0.2839 1.4301 'International Tables Vol C Tables 4.2.6.8 and 6.1.1.4'
I I -0.4742 1.8119 'International Tables Vol C Tables 4.2.6.8 and 6.1.1.4'

loop_
_geom_angle_atom_site_label_1
_geom_angle_atom_site_label_2
_geom_angle_atom_site_label_3
_geom_angle
_geom_angle_site_symmetry_1
_geom_angle_site_symmetry_3
O3 Zn1 O1 107.5(3) . .
O3 Zn1 N1 103.3(3) . .
O1 Zn1 N1 117.1(3) . .
O3 Zn1 N4 103.2(3) . 1_545
O1 Zn1 N4 119.1(3) . 1_545
N1 Zn1 N4 104.7(3) . 1_545
O5 Zn2 N10 110.2(3) . 1_565
O5 Zn2 N7 105.6(3) . .
N10 Zn2 N7 99.6(3) 1_565 .
O5 Zn2 I1 116.4(2) . .
N10 Zn2 I1 118.3(2) 1_565 .
N7 Zn2 I1 104.28(19) . .
C9 S1 C6 103.0(4) . .
C34 S2 C30 104.6(4) . .
C17 O1 Zn1 103.9(6) . .
C21 O3 Zn1 111.8(5) . .
C41 O5 Zn2 108.4(6) . .
H7A O7 H7B 107.4 . .
C2 N1 N2 107.9(6) . .
C2 N1 Zn1 128.7(6) . .
N2 N1 Zn1 121.0(5) . .
C1 N2 N1 105.4(7) . .
C1 N3 C2 103.8(7) . .
C1 N3 C3 128.8(7) . .
C2 N3 C3 127.4(7) . .
C16 N4 N5 109.9(6) . .
C16 N4 Zn1 131.2(5) . 1_565
N5 N4 Zn1 118.9(5) . 1_565
C15 N5 N4 105.1(7) . .
C15 N6 C16 105.2(7) . .
C15 N6 C12 126.7(7) . .
C16 N6 C12 128.2(6) . .
C25 N7 N8 109.6(6) . .
C25 N7 Zn2 128.5(5) . .
N8 N7 Zn2 121.7(5) . .
C26 N8 N7 105.7(7) . .
C26 N9 C25 104.9(7) . .
C26 N9 C27 129.8(7) . .
C25 N9 C27 125.2(6) . .
C40 N10 N11 108.7(7) . .
C40 N10 Zn2 128.2(5) . 1_545
N11 N10 Zn2 123.0(6) . 1_545
C39 N11 N10 105.4(8) . .
C40 N12 C39 103.8(7) . .
C40 N12 C37 127.1(7) . .
C39 N12 C37 128.9(7) . .
N2 C1 N3 112.8(8) . .
N2 C1 H1 123.6 . .
N3 C1 H1 123.6 . .
N1 C2 N3 110.0(7) . .
N1 C2 H2 125.0 . .
N3 C2 H2 125.0 . .
C8 C3 C4 121.2(8) . .
C8 C3 N3 122.0(8) . .
C4 C3 N3 116.8(8) . .
C5 C4 C3 118.6(10) . .
C5 C4 H4 120.7 . .
C3 C4 H4 120.7 . .
C4 C5 C6 119.9(10) . .
C4 C5 H5 120.1 . .
C6 C5 H5 120.1 . .
C7 C6 C5 120.3(8) . .
C7 C6 S1 118.7(7) . .
C5 C6 S1 121.0(8) . .
C6 C7 C8 120.9(8) . .
C6 C7 H7 119.6 . .
C8 C7 H7 119.6 . .
C3 C8 C7 118.6(8) . .
C3 C8 H8 120.7 . .
C7 C8 H8 120.7 . .
C14 C9 C10 117.5(8) . .
C14 C9 S1 117.1(7) . .
C10 C9 S1 125.2(7) . .
C9 C10 C11 122.2(9) . .
C9 C10 H10 118.9 . .
C11 C10 H10 118.9 . .
C12 C11 C10 117.5(8) . .
C12 C11 H11 121.3 . .
C10 C11 H11 121.3 . .
C13 C12 C11 120.9(8) . .
C13 C12 N6 119.5(7) . .
C11 C12 N6 119.6(7) . .
C12 C13 C14 119.2(9) . .
C12 C13 H13 120.4 . .
C14 C13 H13 120.4 . .
C9 C14 C13 122.1(8) . .
C9 C14 H14 119.0 . .
C13 C14 H14 119.0 . .
N5 C15 N6 111.4(7) . .
N5 C15 H15 124.3 . .
N6 C15 H15 124.3 . .
N4 C16 N6 108.4(7) . .
N4 C16 H16 125.8 . .
N6 C16 H16 125.8 . .
O1 C17 O2 122.1(8) . .
O1 C17 C18 119.7(8) . .
O2 C17 C18 118.2(8) . .
C20 C18 C19 119.1(7) . .
C20 C18 C17 120.9(7) . .
C19 C18 C17 120.0(7) . .
C20 C19 C18 120.1(8) 2_456 .
C20 C19 H19 120.0 2_456 .
C18 C19 H19 120.0 . .
C19 C20 C18 120.8(8) 2_456 .
C19 C20 H20 119.6 2_456 .
C18 C20 H20 119.6 . .
O4 C21 O3 124.3(7) . .
O4 C21 C22 119.8(7) . .
O3 C21 C22 115.7(7) . .
C23 C22 C24 119.5(6) . .
C23 C22 C21 121.2(6) . .
C24 C22 C21 119.1(6) . .
C22 C23 C24 119.9(7) . 2
C22 C23 H23 120.1 . .
C24 C23 H23 120.1 2 .
C22 C24 C23 120.6(7) . 2
C22 C24 H24 119.7 . .
C23 C24 H24 119.7 2 .
N7 C25 N9 107.9(7) . .
N7 C25 H25 126.0 . .
N9 C25 H25 126.0 . .
N8 C26 N9 111.8(8) . .
N8 C26 H26 124.1 . .
N9 C26 H26 124.1 . .
C28 C27 C32 122.0(7) . .
C28 C27 N9 120.4(6) . .
C32 C27 N9 117.5(7) . .
C27 C28 C29 120.1(7) . .
C27 C28 H28 119.9 . .
C29 C28 H28 119.9 . .
C28 C29 C30 118.6(7) . .
C28 C29 H29 120.7 . .
C30 C29 H29 120.7 . .
C29 C30 C31 119.8(8) . .
C29 C30 S2 114.6(6) . .
C31 C30 S2 125.6(7) . .
C32 C31 C30 120.6(7) . .
C32 C31 H31 119.7 . .
C30 C31 H31 119.7 . .
C31 C32 C27 118.7(7) . .
C31 C32 H32 120.6 . .
C27 C32 H32 120.6 . .
C38 C33 C34 120.5(9) . .
C38 C33 H33 119.7 . .
C34 C33 H33 119.7 . .
C33 C34 C35 119.6(8) . .
C33 C34 S2 123.5(7) . .
C35 C34 S2 116.9(7) . .
C34 C35 C36 121.0(7) . .
C34 C35 H35 119.5 . .
C36 C35 H35 119.5 . .
C37 C36 C35 117.3(8) . .
C37 C36 H36 121.3 . .
C35 C36 H36 121.3 . .
C38 C37 C36 121.4(7) . .
C38 C37 N12 119.0(7) . .
C36 C37 N12 119.5(7) . .
C33 C38 C37 120.0(8) . .
C33 C38 H38 120.0 . .
C37 C38 H38 120.0 . .
N11 C39 N12 112.3(8) . .
N11 C39 H39 123.9 . .
N12 C39 H39 123.9 . .
N10 C40 N12 109.8(7) . .
N10 C40 H40 125.1 . .
N12 C40 H40 125.1 . .
O6 C41 O5 123.5(8) . .
O6 C41 C42 121.5(8) . .
O5 C41 C42 115.1(8) . .
C44 C42 C43 121.4(7) . .
C44 C42 C41 120.6(8) . .
C43 C42 C41 118.0(8) . .
C42 C43 C44 118.4(9) . 2_766
C42 C43 H43 120.8 . .
C44 C43 H43 120.8 2_766 .
C42 C44 C43 120.2(9) . 2_766
C42 C44 H44 119.9 . .
C43 C44 H44 119.9 2_766 .

loop_
_geom_bond_atom_site_label_1
_geom_bond_atom_site_label_2
_geom_bond_distance
_geom_bond_site_symmetry_2
Zn1 O3 1.953(5) .
Zn1 O1 1.964(6) .
Zn1 N1 2.035(6) .
Zn1 N4 2.059(6) 1_545
Zn2 O5 1.947(7) .
Zn2 N10 2.032(7) 1_565
Zn2 N7 2.040(7) .
Zn2 I1 2.5415(13) .
S1 C9 1.760(9) .
S1 C6 1.776(9) .
S2 C34 1.752(8) .
S2 C30 1.770(8) .
O1 C17 1.240(12) .
O2 C17 1.271(12) .
O3 C21 1.279(9) .
O4 C21 1.257(10) .
O5 C41 1.307(12) .
O6 C41 1.244(12) .
O7 H7A 0.8503 .
O7 H7B 0.8507 .
N1 C2 1.301(10) .
N1 N2 1.386(10) .
N2 C1 1.281(13) .
N3 C1 1.352(12) .
N3 C2 1.353(10) .
N3 C3 1.419(10) .
N4 C16 1.300(11) .
N4 N5 1.370(10) .
N4 Zn1 2.059(6) 1_565
N5 C15 1.305(12) .
N6 C15 1.352(10) .
N6 C16 1.358(10) .
N6 C12 1.435(10) .
N7 C25 1.292(11) .
N7 N8 1.374(9) .
N8 C26 1.278(12) .
N9 C26 1.348(10) .
N9 C25 1.369(9) .
N9 C27 1.441(9) .
N10 C40 1.295(11) .
N10 N11 1.376(10) .
N10 Zn2 2.032(7) 1_545
N11 C39 1.289(13) .
N12 C40 1.355(9) .
N12 C39 1.356(13) .
N12 C37 1.421(10) .
C1 H1 0.9300 .
C2 H2 0.9300 .
C3 C8 1.368(13) .
C3 C4 1.401(13) .
C4 C5 1.377(16) .
C4 H4 0.9300 .
C5 C6 1.385(14) .
C5 H5 0.9300 .
C6 C7 1.365(13) .
C7 C8 1.383(13) .
C7 H7 0.9300 .
C8 H8 0.9300 .
C9 C14 1.362(13) .
C9 C10 1.374(13) .
C10 C11 1.399(13) .
C10 H10 0.9300 .
C11 C12 1.381(12) .
C11 H11 0.9300 .
C12 C13 1.371(12) .
C13 C14 1.376(13) .
C13 H13 0.9300 .
C14 H14 0.9300 .
C15 H15 0.9300 .
C16 H16 0.9300 .
C17 C18 1.488(11) .
C18 C20 1.392(11) .
C18 C19 1.393(11) .
C19 C20 1.374(11) 2_456
C19 H19 0.9300 .
C20 C19 1.374(11) 2_456
C20 H20 0.9300 .
C21 C22 1.476(9) .
C22 C23 1.370(11) .
C22 C24 1.387(10) .
C23 C24 1.399(10) 2
C23 H23 0.9300 .
C24 C23 1.399(10) 2
C24 H24 0.9300 .
C25 H25 0.9300 .
C26 H26 0.9300 .
C27 C28 1.347(11) .
C27 C32 1.386(10) .
C28 C29 1.375(12) .
C28 H28 0.9300 .
C29 C30 1.391(11) .
C29 H29 0.9300 .
C30 C31 1.400(12) .
C31 C32 1.340(13) .
C31 H31 0.9300 .
C32 H32 0.9300 .
C33 C38 1.365(13) .
C33 C34 1.374(13) .
C33 H33 0.9300 .
C34 C35 1.385(13) .
C35 C36 1.398(13) .
C35 H35 0.9300 .
C36 C37 1.394(11) .
C36 H36 0.9300 .
C37 C38 1.373(12) .
C38 H38 0.9300 .
C39 H39 0.9300 .
C40 H40 0.9300 .
C41 C42 1.502(10) .
C42 C44 1.342(14) .
C42 C43 1.407(13) .
C43 C44 1.417(11) 2_766
C43 H43 0.9300 .
C44 C43 1.417(11) 2_766
C44 H44 0.9300 .

loop_
_geom_hbond_atom_site_label_D
_geom_hbond_atom_site_label_H
_geom_hbond_atom_site_label_A
_geom_hbond_distance_DH
_geom_hbond_distance_HA
_geom_hbond_distance_DA
_geom_hbond_angle_DHA
_geom_hbond_site_symmetry_A
C40 H40 O6 0.93 2.63 3.093(10) 111.6 1_545
C40 H40 O4 0.93 2.39 3.297(10) 164.0 1_655
C29 H29 N8 0.93 2.60 3.512(10) 168.7 1_455
C28 H28 I1 0.93 3.02 3.781(8) 139.6 1_455
C16 H16 O4 0.93 2.32 2.916(9) 121.2 1_565
C15 H15 O7 0.93 2.35 3.169(11) 147.4 .
C11 H11 I1 0.93 3.30 3.967(10) 130.2 1_455
C7 H7 N2 0.93 2.63 3.542(12) 167.4 1_655
C2 H2 N5 0.93 2.41 3.081(11) 129.4 1_545
O7 H7B O6 0.85 2.11 2.919(11) 159.8 .
O7 H7A O1 0.85 2.36 3.155(11) 156.0 1_665
C40 H40 O6 0.93 2.63 3.093(10) 111.6 1_545
C40 H40 O4 0.93 2.39 3.297(10) 164.0 1_655
C29 H29 N8 0.93 2.60 3.512(10) 168.7 1_455
C28 H28 I1 0.93 3.02 3.781(8) 139.6 1_455
C16 H16 O4 0.93 2.32 2.916(9) 121.2 1_565
C15 H15 O7 0.93 2.35 3.169(11) 147.4 .
C11 H11 I1 0.93 3.30 3.967(10) 130.2 1_455
C7 H7 N2 0.93 2.63 3.542(12) 167.4 1_655
C2 H2 N5 0.93 2.41 3.081(11) 129.4 1_545
O7 H7B O6 0.85 2.11 2.919(11) 159.8 .
O7 H7A O1 0.85 2.36 3.155(11) 156.0 1_665
O7 H7A O1 0.85 2.36 3.155(11) 156.0 1_665
O7 H7B O6 0.85 2.11 2.919(11) 159.8 .
C2 H2 N5 0.93 2.41 3.081(11) 129.4 1_545
C7 H7 N2 0.93 2.63 3.542(12) 167.4 1_655
C11 H11 I1 0.93 3.30 3.967(10) 130.2 1_455
C15 H15 O7 0.93 2.35 3.169(11) 147.4 .
C16 H16 O4 0.93 2.32 2.916(9) 121.2 1_565
C28 H28 I1 0.93 3.02 3.781(8) 139.6 1_455
C29 H29 N8 0.93 2.60 3.512(10) 168.7 1_455
C40 H40 O4 0.93 2.39 3.297(10) 164.0 1_655
C40 H40 O6 0.93 2.63 3.093(10) 111.6 1_545
O7 H7A O1 0.85 2.36 3.155(11) 156.0 1_665
O7 H7B O6 0.85 2.11 2.919(11) 159.8 .
C2 H2 N5 0.93 2.41 3.081(11) 129.4 1_545
C7 H7 N2 0.93 2.63 3.542(12) 167.4 1_655
C11 H11 I1 0.93 3.30 3.967(10) 130.2 1_455
C15 H15 O7 0.93 2.35 3.169(11) 147.4 .
C16 H16 O4 0.93 2.32 2.916(9) 121.2 1_565
C28 H28 I1 0.93 3.02 3.781(8) 139.6 1_455
C29 H29 N8 0.93 2.60 3.512(10) 168.7 1_455
C40 H40 O4 0.93 2.39 3.297(10) 164.0 1_655
C40 H40 O6 0.93 2.63 3.093(10) 111.6 1_545

loop_
_geom_torsion_atom_site_label_1
_geom_torsion_atom_site_label_2
_geom_torsion_atom_site_label_3
_geom_torsion_atom_site_label_4
_geom_torsion
_geom_torsion_site_symmetry_1
_geom_torsion_site_symmetry_4
C2 N1 N2 C1 1.4(11) . .
Zn1 N1 N2 C1 165.4(7) . .
C16 N4 N5 C15 1.2(11) . .
Zn1 N4 N5 C15 -179.8(7) 1_565 .
C25 N7 N8 C26 0.2(10) . .
Zn2 N7 N8 C26 -175.3(7) . .
C40 N10 N11 C39 -0.4(12) . .
Zn2 N10 N11 C39 -177.6(8) 1_545 .
N1 N2 C1 N3 -0.5(12) . .
C2 N3 C1 N2 -0.6(12) . .
C3 N3 C1 N2 179.4(9) . .
N2 N1 C2 N3 -1.8(10) . .
Zn1 N1 C2 N3 -164.2(6) . .
C1 N3 C2 N1 1.5(10) . .
C3 N3 C2 N1 -178.5(8) . .
C1 N3 C3 C8 -130.0(11) . .
C2 N3 C3 C8 50.0(13) . .
C1 N3 C3 C4 49.2(15) . .
C2 N3 C3 C4 -130.8(12) . .
C8 C3 C4 C5 8(2) . .
N3 C3 C4 C5 -171.0(13) . .
C3 C4 C5 C6 -5(2) . .
C4 C5 C6 C7 -1(2) . .
C4 C5 C6 S1 179.9(12) . .
C9 S1 C6 C7 126.8(8) . .
C9 S1 C6 C5 -54.0(12) . .
C5 C6 C7 C8 4.6(16) . .
S1 C6 C7 C8 -176.2(8) . .
C4 C3 C8 C7 -4.7(16) . .
N3 C3 C8 C7 174.5(8) . .
C6 C7 C8 C3 -1.7(15) . .
C6 S1 C9 C14 156.2(10) . .
C6 S1 C9 C10 -27.4(12) . .
C14 C9 C10 C11 -0.5(19) . .
S1 C9 C10 C11 -176.8(10) . .
C9 C10 C11 C12 -5.1(19) . .
C10 C11 C12 C13 4.6(18) . .
C10 C11 C12 N6 -176.6(10) . .
C15 N6 C12 C13 21.1(15) . .
C16 N6 C12 C13 -158.1(11) . .
C15 N6 C12 C11 -157.7(10) . .
C16 N6 C12 C11 23.0(14) . .
C11 C12 C13 C14 1.3(19) . .
N6 C12 C13 C14 -177.5(11) . .
C10 C9 C14 C13 7(2) . .
S1 C9 C14 C13 -176.6(11) . .
C12 C13 C14 C9 -7(2) . .
N4 N5 C15 N6 -0.1(12) . .
C16 N6 C15 N5 -0.9(12) . .
C12 N6 C15 N5 179.7(9) . .
N5 N4 C16 N6 -1.8(10) . .
Zn1 N4 C16 N6 179.3(6) 1_565 .
C15 N6 C16 N4 1.7(10) . .
C12 N6 C16 N4 -179.0(8) . .
Zn1 O1 C17 O2 -3.9(12) . .
Zn1 O1 C17 C18 178.9(6) . .
O1 C17 C18 C20 12.3(13) . .
O2 C17 C18 C20 -165.1(9) . .
O1 C17 C18 C19 -168.1(9) . .
O2 C17 C18 C19 14.5(13) . .
C20 C18 C19 C20 -2.4(16) . 2_456
C17 C18 C19 C20 178.0(9) . 2_456
C19 C18 C20 C19 2.4(16) . 2_456
C17 C18 C20 C19 -178.0(9) . 2_456
Zn1 O3 C21 O4 19.9(9) . .
Zn1 O3 C21 C22 -155.2(5) . .
O4 C21 C22 C23 163.9(7) . .
O3 C21 C22 C23 -20.8(10) . .
O4 C21 C22 C24 -19.9(10) . .
O3 C21 C22 C24 155.4(7) . .
C24 C22 C23 C24 0.4(12) . 2
C21 C22 C23 C24 176.6(7) . 2
C23 C22 C24 C23 -0.4(12) . 2
C21 C22 C24 C23 -176.7(7) . 2
N8 N7 C25 N9 -0.1(9) . .
Zn2 N7 C25 N9 175.1(5) . .
C26 N9 C25 N7 -0.1(9) . .
C27 N9 C25 N7 -178.4(7) . .
N7 N8 C26 N9 -0.3(11) . .
C25 N9 C26 N8 0.3(11) . .
C27 N9 C26 N8 178.5(8) . .
C26 N9 C27 C28 -142.9(9) . .
C25 N9 C27 C28 34.9(11) . .
C26 N9 C27 C32 34.7(12) . .
C25 N9 C27 C32 -147.5(8) . .
C32 C27 C28 C29 5.1(13) . .
N9 C27 C28 C29 -177.4(8) . .
C27 C28 C29 C30 -3.5(14) . .
C28 C29 C30 C31 0.6(14) . .
C28 C29 C30 S2 -179.0(7) . .
C34 S2 C30 C29 -163.6(7) . .
C34 S2 C30 C31 16.8(10) . .
C29 C30 C31 C32 1.0(15) . .
S2 C30 C31 C32 -179.4(8) . .
C30 C31 C32 C27 0.3(15) . .
C28 C27 C32 C31 -3.4(14) . .
N9 C27 C32 C31 179.0(8) . .
C38 C33 C34 C35 3.0(15) . .
C38 C33 C34 S2 179.9(8) . .
C30 S2 C34 C33 49.1(9) . .
C30 S2 C34 C35 -133.9(7) . .
C33 C34 C35 C36 -1.2(14) . .
S2 C34 C35 C36 -178.3(7) . .
C34 C35 C36 C37 -0.8(14) . .
C35 C36 C37 C38 1.1(13) . .
C35 C36 C37 N12 -176.6(8) . .
C40 N12 C37 C38 -34.6(12) . .
C39 N12 C37 C38 152.4(10) . .
C40 N12 C37 C36 143.1(9) . .
C39 N12 C37 C36 -29.9(14) . .
C34 C33 C38 C37 -2.7(15) . .
C36 C37 C38 C33 0.6(14) . .
N12 C37 C38 C33 178.3(8) . .
N10 N11 C39 N12 -0.2(14) . .
C40 N12 C39 N11 0.8(13) . .
C37 N12 C39 N11 175.0(9) . .
N11 N10 C40 N12 0.9(10) . .
Zn2 N10 C40 N12 177.9(6) 1_545 .
C39 N12 C40 N10 -1.0(10) . .
C37 N12 C40 N10 -175.4(8) . .
Zn2 O5 C41 O6 4.4(11) . .
Zn2 O5 C41 C42 -175.6(6) . .
O6 C41 C42 C44 171.2(8) . .
O5 C41 C42 C44 -8.8(12) . .
O6 C41 C42 C43 -9.5(12) . .
O5 C41 C42 C43 170.5(8) . .
C44 C42 C43 C44 -1.0(14) . 2_766
C41 C42 C43 C44 179.7(7) . 2_766
C43 C42 C44 C43 1.1(14) . 2_766
C41 C42 C44 C43 -179.7(7) . 2_766
